data_4126636
loop_
_publ_author_name
'Sun, Zhihua'
'Li, Jian'
'Ji, Chengmin'
'Sun, Junliang'
'Hong, Maochun'
'Luo, Junhua'

_publ_section_title
;
 Unusual Long-Range Ordering Incommensurate Structural Modulations in an
 Organic Molecular Ferroelectric.
;
_journal_name_full 'Journal of the American Chemical Society'
_journal_paper_doi 10.1021/jacs.7b08950
_journal_year 2017
_chemical_formula_moiety 'C10 H16 N, C2 Cl3 O2'
_chemical_formula_sum 'C12 H16 Cl3 N O2'
_chemical_formula_weight 312.61
_chemical_name_systematic
;
 ?
;
_space_group_crystal_system orthorhombic
_space_group_IT_number 61
_space_group_name_Hall '-P 2ac 2ab'
_space_group_name_H-M_alt 'P b c a'
_symmetry_space_group_name_Hall '-P 2ac 2ab'
_symmetry_space_group_name_H-M 'P b c a'
_atom_sites_solution_hydrogens geom
_audit_creation_method SHELXL-2013
_cell_angle_alpha 90
_cell_angle_beta 90
_cell_angle_gamma 90
_cell_formula_units_Z 8
_cell_length_a 19.2430(7)
_cell_length_b 17.9355(7)
_cell_length_c 8.7459(3)
_cell_measurement_reflns_used 4211
_cell_measurement_temperature 190(2)
_cell_measurement_theta_max 27.1240
_cell_measurement_theta_min 3.3690
_cell_volume 3018.50(19)
_computing_structure_refinement 'SHELXL-2013 (Sheldrick, 2013)'
_diffrn_ambient_temperature 190(2)
_diffrn_measured_fraction_theta_full 0.975
_diffrn_measured_fraction_theta_max 0.999
_diffrn_measurement_device_type 'SuperNova, Dual, Cu at zero, Atlas'
_diffrn_measurement_method '\w scans'
_diffrn_radiation_type MoK\a
_diffrn_radiation_wavelength 0.71073
_diffrn_reflns_av_R_equivalents 0.0295
_diffrn_reflns_av_unetI/netI 0.0259
_diffrn_reflns_Laue_measured_fraction_full 0.975
_diffrn_reflns_Laue_measured_fraction_max 0.999
_diffrn_reflns_limit_h_max 18
_diffrn_reflns_limit_h_min -22
_diffrn_reflns_limit_k_max 18
_diffrn_reflns_limit_k_min -21
_diffrn_reflns_limit_l_max 10
_diffrn_reflns_limit_l_min -9
_diffrn_reflns_number 10850
_diffrn_reflns_point_group_measured_fraction_full 0.975
_diffrn_reflns_point_group_measured_fraction_max 0.999
_diffrn_reflns_theta_full 25.242
_diffrn_reflns_theta_max 24.998
_diffrn_reflns_theta_min 2.799
_diffrn_source 'SuperNova (Mo) X-ray Source'
_exptl_absorpt_coefficient_mu 0.601
_exptl_absorpt_correction_T_max 1.0000
_exptl_absorpt_correction_T_min 0.73022
_exptl_absorpt_correction_type multi-scan
_exptl_crystal_colour colorless
_exptl_crystal_density_diffrn 1.376
_exptl_crystal_description block
_exptl_crystal_F_000 1296
_exptl_crystal_size_max 0.46
_exptl_crystal_size_mid 0.34
_exptl_crystal_size_min 0.29
_refine_diff_density_max 0.775
_refine_diff_density_min -0.441
_refine_diff_density_rms 0.053
_refine_ls_extinction_method none
_refine_ls_goodness_of_fit_ref 1.045
_refine_ls_hydrogen_treatment constr
_refine_ls_matrix_type full
_refine_ls_number_parameters 208
_refine_ls_number_reflns 2661
_refine_ls_number_restraints 44
_refine_ls_restrained_S_all 1.210
_refine_ls_R_factor_all 0.0740
_refine_ls_R_factor_gt 0.0618
_refine_ls_shift/su_max 0.000
_refine_ls_shift/su_mean 0.000
_refine_ls_structure_factor_coef Fsqd
_refine_ls_weighting_details
;
 w=1/[\s^2^(Fo^2^)+(0.0369P)^2^+5.4435P]
 where P=(Fo^2^+2Fc^2^)/3
;
_refine_ls_weighting_scheme calc
_refine_ls_wR_factor_gt 0.1297
_refine_ls_wR_factor_ref 0.1377
_reflns_Friedel_coverage 0.000
_reflns_number_gt 2195
_reflns_number_total 2661
_reflns_threshold_expression 'I > 2\s(I)'
_cod_data_source_file ja7b08950_si_002.cif
_cod_data_source_block 190K
_cod_database_code 4126636
_shelx_space_group_comment
;
The symmetry employed for this shelxl refinement is uniquely defined
by the following loop, which should always be used as a source of
symmetry information in preference to the above space-group names.
They are only intended as comments.
;
_shelxl_version_number 2013-2

loop_
_space_group_symop_operation_xyz
'x, y, z'
'-x+1/2, -y, z+1/2'
'x+1/2, -y+1/2, -z'
'-x, y+1/2, -z+1/2'
'-x, -y, -z'
'x-1/2, y, -z-1/2'
'-x-1/2, y-1/2, z'
'x, -y-1/2, z-1/2'

loop_
_atom_site_label
_atom_site_type_symbol
_atom_site_fract_x
_atom_site_fract_y
_atom_site_fract_z
_atom_site_U_iso_or_equiv
_atom_site_adp_type
_atom_site_occupancy
_atom_site_site_symmetry_order
_atom_site_calc_flag
_atom_site_refinement_flags_posn
_atom_site_refinement_flags_adp
_atom_site_refinement_flags_occupancy
_atom_site_disorder_assembly
_atom_site_disorder_group
O2 O 0.17305(11) 0.07027(12) 0.7833(2) 0.0439(6) Uani 1 1 d . . . . .
N1 N 0.28534(12) -0.02615(13) 0.7341(2) 0.0347(6) Uani 1 1 d . . . . .
H1A H 0.3052 -0.0414 0.8337 0.042 Uiso 1 1 calc R U . . .
H1B H 0.2442 0.0053 0.7555 0.042 Uiso 1 1 calc R U . . .
C12 C 0.15081(15) 0.08050(16) 0.6528(3) 0.0359(7) Uani 1 1 d . . . . .
C13 C 0.20503(19) -0.13457(16) 0.7395(3) 0.0438(8) Uani 1 1 d . . . . .
C8 C 0.33839(16) 0.02074(18) 0.6518(3) 0.0425(8) Uani 1 1 d . . . . .
H8 H 0.3192 0.0345 0.5494 0.051 Uiso 1 1 calc R U . . .
C7 C 0.26143(18) -0.09484(18) 0.6516(3) 0.0462(8) Uani 1 1 d . . . . .
H7A H 0.3013 -0.1289 0.6370 0.055 Uiso 1 1 calc R U . . .
H7B H 0.2436 -0.0808 0.5494 0.055 Uiso 1 1 calc R U . . .
C6 C 0.1363(2) -0.11752(19) 0.7175(4) 0.0519(9) Uani 1 1 d . . . . .
H6 H 0.1238 -0.0798 0.6463 0.062 Uiso 1 1 calc R U . . .
C2 C 0.2214(2) -0.1894(2) 0.8460(4) 0.0650(11) Uani 1 1 d . . . . .
H2 H 0.2686 -0.2019 0.8645 0.078 Uiso 1 1 calc R U . . .
C4 C 0.1016(3) -0.2091(2) 0.9006(5) 0.0801(14) Uani 1 1 d . . . . .
H4 H 0.0660 -0.2350 0.9542 0.096 Uiso 1 1 calc R U . . .
C5 C 0.0849(2) -0.1549(2) 0.7982(5) 0.0706(12) Uani 1 1 d . . . . .
H5 H 0.0375 -0.1425 0.7817 0.085 Uiso 1 1 calc R U . . .
C3 C 0.1689(3) -0.2258(2) 0.9254(5) 0.0826(15) Uani 1 1 d . . . . .
H3 H 0.1807 -0.2629 0.9983 0.099 Uiso 1 1 calc R U . . .
C10 C 0.34851(18) 0.09173(19) 0.7438(4) 0.0512(8) Uani 1 1 d . . . . .
H10A H 0.3037 0.1169 0.7564 0.077 Uiso 1 1 calc R U . . .
H10B H 0.3808 0.1248 0.6898 0.077 Uiso 1 1 calc R U . . .
H10C H 0.3676 0.0793 0.8445 0.077 Uiso 1 1 calc R U . . .
C9 C 0.40496(18) -0.0216(2) 0.6282(4) 0.0626(11) Uani 1 1 d . . . . .
H9A H 0.4232 -0.0377 0.7274 0.094 Uiso 1 1 calc R U . . .
H9B H 0.4390 0.0107 0.5777 0.094 Uiso 1 1 calc R U . . .
H9C H 0.3960 -0.0654 0.5640 0.094 Uiso 1 1 calc R U . . .
Cl4A Cl 0.0455(3) 0.1532(3) 0.8089(4) 0.0544(17) Uani 0.59(3) 1 d D U P A 4
Cl1A Cl 0.09364(10) 0.19209(12) 0.4939(2) 0.0756(10) Uani 0.525(4) 1 d D U P A 1
Cl5A Cl 0.02334(9) 0.05640(13) 0.5677(2) 0.0691(9) Uani 0.503(4) 1 d D U P A 5
Cl2A Cl 0.13158(12) 0.23015(10) 0.6353(3) 0.0698(9) Uani 0.495(4) 1 d D U P A 2
C11 C 0.08762(16) 0.1328(2) 0.6392(3) 0.0522(9) Uani 1 1 d D . . . .
O1 O 0.17196(14) 0.05408(13) 0.5316(2) 0.0579(7) Uani 1 1 d . . . . .
Cl7A Cl 0.0297(9) 0.1402(9) 0.7904(17) 0.077(3) Uani 0.25(2) 1 d D U P A 7
Cl6A Cl 0.03546(14) 0.13662(15) 0.4793(3) 0.0933(13) Uani 0.481(4) 1 d D U P A 6
Cl3A Cl 0.0740(14) 0.1826(13) 0.8104(12) 0.072(4) Uani 0.146(12) 1 d D U P A 3

loop_
_atom_site_aniso_label
_atom_site_aniso_U_11
_atom_site_aniso_U_22
_atom_site_aniso_U_33
_atom_site_aniso_U_23
_atom_site_aniso_U_13
_atom_site_aniso_U_12
O2 0.0480(12) 0.0544(14) 0.0293(11) 0.0003(9) 0.0020(10) 0.0132(10)
N1 0.0441(14) 0.0368(13) 0.0232(11) -0.0009(10) -0.0054(10) 0.0014(11)
C12 0.0434(17) 0.0316(15) 0.0328(16) 0.0026(12) 0.0081(13) -0.0021(13)
C13 0.074(2) 0.0313(16) 0.0261(14) -0.0050(12) -0.0076(15) -0.0061(16)
C8 0.0419(17) 0.058(2) 0.0272(14) 0.0042(14) -0.0023(13) -0.0019(15)
C7 0.060(2) 0.0444(18) 0.0345(16) -0.0103(14) -0.0068(15) 0.0012(16)
C6 0.068(2) 0.0439(19) 0.0438(19) 0.0023(15) 0.0019(17) 0.0024(17)
C2 0.090(3) 0.049(2) 0.056(2) 0.0055(18) -0.029(2) -0.007(2)
C4 0.124(4) 0.059(3) 0.058(3) -0.005(2) 0.014(3) -0.041(3)
C5 0.081(3) 0.060(2) 0.071(3) -0.005(2) 0.016(2) -0.013(2)
C3 0.143(5) 0.048(2) 0.057(2) 0.020(2) -0.015(3) -0.028(3)
C10 0.052(2) 0.049(2) 0.053(2) 0.0031(17) 0.0000(17) -0.0079(16)
C9 0.048(2) 0.085(3) 0.055(2) -0.023(2) 0.0004(17) 0.0032(19)
Cl4A 0.056(3) 0.058(3) 0.0490(15) -0.0171(18) 0.0031(16) 0.024(2)
Cl1A 0.0613(13) 0.0833(16) 0.0821(15) 0.0530(12) 0.0110(10) 0.0209(11)
Cl5A 0.0370(10) 0.1005(18) 0.0698(13) 0.0024(11) 0.0023(8) -0.0122(9)
Cl2A 0.0869(16) 0.0346(10) 0.0880(16) -0.0058(9) 0.0285(12) -0.0128(9)
C11 0.0386(17) 0.082(3) 0.0358(17) 0.0074(17) 0.0008(15) 0.0086(17)
O1 0.0928(18) 0.0545(14) 0.0264(11) -0.0003(10) 0.0166(12) 0.0183(14)
Cl7A 0.032(4) 0.089(6) 0.112(7) 0.053(5) 0.029(4) 0.012(4)
Cl6A 0.102(2) 0.0860(19) 0.0919(19) -0.0399(14) -0.0647(16) 0.0422(15)
Cl3A 0.076(9) 0.080(8) 0.060(5) -0.016(5) -0.001(5) 0.023(7)

loop_
_atom_type_symbol
_atom_type_description
_atom_type_scat_dispersion_real
_atom_type_scat_dispersion_imag
_atom_type_scat_source
C C 0.0033 0.0016 'International Tables Vol C Tables 4.2.6.8 and 6.1.1.4'
H H 0.0000 0.0000 'International Tables Vol C Tables 4.2.6.8 and 6.1.1.4'
N N 0.0061 0.0033 'International Tables Vol C Tables 4.2.6.8 and 6.1.1.4'
O O 0.0106 0.0060 'International Tables Vol C Tables 4.2.6.8 and 6.1.1.4'
Cl Cl 0.1484 0.1585 'International Tables Vol C Tables 4.2.6.8 and 6.1.1.4'

loop_
_geom_angle_atom_site_label_1
_geom_angle_atom_site_label_2
_geom_angle_atom_site_label_3
_geom_angle
C7 N1 C8 115.9(2)
C7 N1 H1A 108.3
C8 N1 H1A 108.3
C7 N1 H1B 108.3
C8 N1 H1B 108.3
H1A N1 H1B 107.4
O1 C12 O2 128.7(3)
O1 C12 C11 115.4(3)
O2 C12 C11 115.9(2)
C6 C13 C2 118.1(3)
C6 C13 C7 121.1(3)
C2 C13 C7 120.8(3)
C9 C8 N1 111.2(3)
C9 C8 C10 112.8(3)
N1 C8 C10 107.6(2)
C9 C8 H8 108.4
N1 C8 H8 108.4
C10 C8 H8 108.4
N1 C7 C13 111.3(2)
N1 C7 H7A 109.4
C13 C7 H7A 109.4
N1 C7 H7B 109.4
C13 C7 H7B 109.4
H7A C7 H7B 108.0
C13 C6 C5 120.5(4)
C13 C6 H6 119.7
C5 C6 H6 119.7
C3 C2 C13 120.2(4)
C3 C2 H2 119.9
C13 C2 H2 119.9
C3 C4 C5 119.4(4)
C3 C4 H4 120.3
C5 C4 H4 120.3
C4 C5 C6 120.8(5)
C4 C5 H5 119.6
C6 C5 H5 119.6
C4 C3 C2 121.0(4)
C4 C3 H3 119.5
C2 C3 H3 119.5
C8 C10 H10A 109.5
C8 C10 H10B 109.5
H10A C10 H10B 109.5
C8 C10 H10C 109.5
H10A C10 H10C 109.5
H10B C10 H10C 109.5
C8 C9 H9A 109.5
C8 C9 H9B 109.5
H9A C9 H9B 109.5
C8 C9 H9C 109.5
H9A C9 H9C 109.5
H9B C9 H9C 109.5
C12 C11 Cl1A 113.2(2)
C12 C11 Cl6A 123.1(2)
C12 C11 Cl4A 115.6(3)
C12 C11 Cl7A 119.6(5)
C12 C11 Cl3A 111.1(5)
C12 C11 Cl2A 101.9(2)
C12 C11 Cl5A 95.6(2)

loop_
_geom_bond_atom_site_label_1
_geom_bond_atom_site_label_2
_geom_bond_distance
O2 C12 1.233(3)
N1 C7 1.500(4)
N1 C8 1.506(4)
N1 H1A 0.9900
N1 H1B 0.9900
C12 O1 1.231(3)
C12 C11 1.541(4)
C13 C6 1.371(5)
C13 C2 1.390(5)
C13 C7 1.509(5)
C8 C9 1.503(5)
C8 C10 1.518(5)
C8 H8 1.0000
C7 H7A 0.9900
C7 H7B 0.9900
C6 C5 1.388(5)
C6 H6 0.9500
C2 C3 1.388(6)
C2 H2 0.9500
C4 C3 1.348(7)
C4 C5 1.360(6)
C4 H4 0.9500
C5 H5 0.9500
C3 H3 0.9500
C10 H10A 0.9800
C10 H10B 0.9800
C10 H10C 0.9800
C9 H9A 0.9800
C9 H9B 0.9800
C9 H9C 0.9800
Cl4A C11 1.730(5)
Cl1A C11 1.661(3)
Cl5A C11 1.949(4)
Cl2A C11 1.940(4)
C11 Cl6A 1.723(3)
C11 Cl7A 1.734(8)
C11 Cl3A 1.763(9)

loop_
_geom_torsion_atom_site_label_1
_geom_torsion_atom_site_label_2
_geom_torsion_atom_site_label_3
_geom_torsion_atom_site_label_4
_geom_torsion
C7 N1 C8 C9 -63.3(3)
C7 N1 C8 C10 172.8(3)
C8 N1 C7 C13 -176.2(3)
C6 C13 C7 N1 89.5(3)
C2 C13 C7 N1 -90.2(4)
C2 C13 C6 C5 -0.8(5)
C7 C13 C6 C5 179.5(3)
C6 C13 C2 C3 0.7(5)
C7 C13 C2 C3 -179.6(3)
C3 C4 C5 C6 1.0(6)
C13 C6 C5 C4 0.0(6)
C5 C4 C3 C2 -1.2(7)
C13 C2 C3 C4 0.3(6)
O1 C12 C11 Cl1A -43.2(4)
O2 C12 C11 Cl1A 137.3(3)
O1 C12 C11 Cl6A 16.3(4)
O2 C12 C11 Cl6A -163.2(3)
O1 C12 C11 Cl4A 165.9(4)
O2 C12 C11 Cl4A -13.6(5)
O1 C12 C11 Cl7A 151.0(9)
O2 C12 C11 Cl7A -28.5(9)
O1 C12 C11 Cl3A -167.1(12)
O2 C12 C11 Cl3A 13.4(12)
O1 C12 C11 Cl2A -96.4(3)
O2 C12 C11 Cl2A 84.1(3)
O1 C12 C11 Cl5A 65.1(3)
O2 C12 C11 Cl5A -114.4(3)
